data_7220336
loop_
_publ_author_name
'Wang, Hongfeng'
'Grosjean, Arnaud'
'Sinito, Chiara'
'Kaiba, Abdellah'
'Bald\'e, Ch\'erif'
'Desplanches, C\'edric'
'L\'etard, Jean-Fran\,cois'
'Guionneau, Philippe'

_publ_section_title
;
 Towards synergy between spin-crossover and metal--ligand bond break in
 molecular crystals: structural investigations of eight seven-coordinated
 Fe(ii) macrocyclic complexes
;
_journal_issue 22
_journal_name_full CrystEngComm
_journal_page_first 4075
_journal_paper_doi 10.1039/C5CE00557D
_journal_volume 17
_journal_year 2015
_chemical_formula_moiety 'C17 H21 Fe N5 O2 S2'
_chemical_formula_sum 'C17 H21 Fe N5 O2 S2'
_chemical_formula_weight 447.36
_space_group_crystal_system monoclinic
_space_group_IT_number 13
_space_group_name_Hall '-P 2yac'
_space_group_name_H-M_alt 'P 1 2/n 1'
_symmetry_space_group_name_Hall '-P 2yac'
_symmetry_space_group_name_H-M 'P 1 2/n 1'
_atom_sites_solution_hydrogens geom
_audit_creation_method SHELXL-2014/6
_audit_update_record
;
2015-03-18 deposited with the CCDC.
2015-04-17 downloaded from the CCDC.
;
_cell_angle_alpha 90
_cell_angle_beta 102.097(3)
_cell_angle_gamma 90
_cell_formula_units_Z 2
_cell_length_a 7.0540(2)
_cell_length_b 11.7587(6)
_cell_length_c 12.4200(6)
_cell_measurement_temperature 298(2)
_cell_volume 1007.31(8)
_computing_structure_refinement 'SHELXL-2014/6 (Sheldrick, 2014)'
_diffrn_ambient_temperature 298(2)
_diffrn_measured_fraction_theta_full 0.942
_diffrn_measured_fraction_theta_max 0.948
_diffrn_radiation_type MoK\a
_diffrn_radiation_wavelength 0.71069
_diffrn_reflns_av_R_equivalents 0.0321
_diffrn_reflns_av_unetI/netI 0.0295
_diffrn_reflns_laue_measured_fraction_full 0.942
_diffrn_reflns_laue_measured_fraction_max 0.948
_diffrn_reflns_limit_h_max 8
_diffrn_reflns_limit_h_min -8
_diffrn_reflns_limit_k_max 12
_diffrn_reflns_limit_k_min -14
_diffrn_reflns_limit_l_max 15
_diffrn_reflns_limit_l_min -15
_diffrn_reflns_number 5172
_diffrn_reflns_point_group_measured_fraction_full 0.942
_diffrn_reflns_point_group_measured_fraction_max 0.948
_diffrn_reflns_theta_full 25.240
_diffrn_reflns_theta_max 26.368
_diffrn_reflns_theta_min 3.850
_exptl_absorpt_coefficient_mu 0.978
_exptl_absorpt_correction_type none
_exptl_crystal_density_diffrn 1.475
_exptl_crystal_description prism
_exptl_crystal_F_000 464
_refine_diff_density_max 0.426
_refine_diff_density_min -0.470
_refine_diff_density_rms 0.044
_refine_ls_extinction_method none
_refine_ls_goodness_of_fit_ref 1.075
_refine_ls_hydrogen_treatment constr
_refine_ls_matrix_type full
_refine_ls_number_parameters 124
_refine_ls_number_reflns 1957
_refine_ls_number_restraints 0
_refine_ls_restrained_S_all 1.075
_refine_ls_R_factor_all 0.0419
_refine_ls_R_factor_gt 0.0388
_refine_ls_shift/su_max 0.000
_refine_ls_shift/su_mean 0.000
_refine_ls_structure_factor_coef Fsqd
_refine_ls_weighting_details 'w=1/[\s^2^(Fo^2^)+(0.0577P)^2^+0.4339P] where P=(Fo^2^+2Fc^2^)/3'
_refine_ls_weighting_scheme calc
_refine_ls_wR_factor_gt 0.1068
_refine_ls_wR_factor_ref 0.1101
_reflns_Friedel_coverage 0.000
_reflns_number_gt 1819
_reflns_number_total 1957
_reflns_threshold_expression 'I > 2\s(I)'
_cod_data_source_file c5ce00557d2.cif
_cod_data_source_block shelx
_cod_depositor_comments 'Adding full bibliography for 7220335--7220350.cif.'
_cod_database_code 7220336
_shelx_space_group_comment
;
The symmetry employed for this shelxl refinement is uniquely defined
by the following loop, which should always be used as a source of
symmetry information in preference to the above space-group names.
They are only intended as comments.
;
_shelxl_version_number 2014/6

loop_
_space_group_symop_operation_xyz
'x, y, z'
'-x+1/2, y, -z+1/2'
'-x, -y, -z'
'x-1/2, -y, z-1/2'

loop_
_atom_site_label
_atom_site_type_symbol
_atom_site_fract_x
_atom_site_fract_y
_atom_site_fract_z
_atom_site_U_iso_or_equiv
_atom_site_adp_type
_atom_site_occupancy
_atom_site_site_symmetry_order
_atom_site_calc_flag
_atom_site_refinement_flags_posn
_atom_site_refinement_flags_adp
_atom_site_refinement_flags_occupancy
Fe1 Fe 0.7500 0.26752(4) 0.2500 0.03894(18) Uani 1 2 d S T P
S2 S 0.86004(12) 0.17842(9) -0.10997(5) 0.0757(3) Uani 1 1 d . . .
N400 N 1.0337(2) 0.32321(18) 0.34527(14) 0.0472(4) Uani 1 1 d . . .
O1 O 0.9364(3) 0.10878(16) 0.30376(14) 0.0618(5) Uani 1 1 d . . .
C100 C 1.0704(3) 0.4286(2) 0.35511(19) 0.0527(6) Uani 1 1 d . . .
C6 C 0.8494(3) 0.2200(2) 0.01304(18) 0.0467(5) Uani 1 1 d . . .
C7 C 0.9132(5) 0.6216(3) 0.3015(3) 0.0830(10) Uani 1 1 d . . .
H7 H 1.0238 0.6609 0.3358 0.100 Uiso 1 1 calc R U .
C8 C 1.0734(4) 0.1269(3) 0.4045(2) 0.0659(7) Uani 1 1 d . . .
H8A H 1.1658 0.0647 0.4179 0.079 Uiso 1 1 calc R U .
H8B H 1.0075 0.1308 0.4655 0.079 Uiso 1 1 calc R U .
N9 N 0.7500 0.4479(2) 0.2500 0.0451(6) Uani 1 2 d S T P
C10 C 0.9088(3) 0.5047(2) 0.3009(2) 0.0524(5) Uani 1 1 d . . .
C11 C 1.1746(3) 0.2351(3) 0.3943(2) 0.0620(7) Uani 1 1 d . . .
H11A H 1.2436 0.2597 0.4665 0.074 Uiso 1 1 calc R U .
H11B H 1.2686 0.2239 0.3484 0.074 Uiso 1 1 calc R U .
C13 C 0.8242(6) 0.0086(3) 0.3023(3) 0.0884(11) Uani 1 1 d . . .
H13A H 0.7617 0.0077 0.3649 0.106 Uiso 1 1 calc R U .
H13B H 0.9061 -0.0581 0.3062 0.106 Uiso 1 1 calc R U .
C14 C 1.2593(4) 0.4800(3) 0.4154(3) 0.0817(9) Uani 1 1 d . . .
H14A H 1.2508 0.5614 0.4111 0.123 Uiso 1 1 calc R U .
H14B H 1.2841 0.4569 0.4912 0.123 Uiso 1 1 calc R U .
H14C H 1.3629 0.4544 0.3822 0.123 Uiso 1 1 calc R U .
N10 N 0.8403(3) 0.25113(19) 0.09985(17) 0.0548(5) Uani 1 1 d . . .
C200 C 0.7500 0.6783(4) 0.2500 0.1027(18) Uani 1 2 d S T P
H200 H 0.7500 0.7574 0.2500 0.123 Uiso 1 2 calc R U P

loop_
_atom_site_aniso_label
_atom_site_aniso_U_11
_atom_site_aniso_U_22
_atom_site_aniso_U_33
_atom_site_aniso_U_23
_atom_site_aniso_U_13
_atom_site_aniso_U_12
Fe1 0.0303(2) 0.0489(3) 0.0350(3) 0.000 0.00085(16) 0.000
S2 0.0761(5) 0.1080(7) 0.0418(4) -0.0153(3) 0.0097(3) -0.0028(4)
N400 0.0311(8) 0.0659(12) 0.0411(9) -0.0021(8) 0.0000(7) -0.0011(8)
O1 0.0643(10) 0.0576(10) 0.0544(10) -0.0023(8) -0.0082(8) 0.0109(8)
C100 0.0367(10) 0.0743(16) 0.0465(12) -0.0133(11) 0.0072(8) -0.0119(10)
C6 0.0335(10) 0.0624(13) 0.0413(12) 0.0035(10) 0.0013(8) -0.0004(9)
C7 0.0721(19) 0.0594(17) 0.119(3) -0.0147(17) 0.0231(18) -0.0179(14)
C8 0.0574(14) 0.0755(17) 0.0559(14) 0.0073(12) -0.0083(11) 0.0192(13)
N9 0.0396(12) 0.0482(14) 0.0476(13) 0.000 0.0096(10) 0.000
C10 0.0470(12) 0.0554(13) 0.0569(13) -0.0088(10) 0.0158(10) -0.0100(10)
C11 0.0344(11) 0.095(2) 0.0509(13) 0.0013(12) -0.0050(10) 0.0122(11)
C13 0.103(2) 0.0475(15) 0.098(2) 0.0091(15) -0.0167(19) 0.0029(15)
C14 0.0505(14) 0.102(2) 0.086(2) -0.0293(18) 0.0001(14) -0.0255(15)
N10 0.0432(10) 0.0801(14) 0.0408(10) -0.0022(9) 0.0078(8) 0.0020(9)
C200 0.098(4) 0.044(2) 0.165(6) 0.000 0.026(4) 0.000

loop_
_atom_type_symbol
_atom_type_description
_atom_type_scat_dispersion_real
_atom_type_scat_dispersion_imag
_atom_type_scat_source
C C 0.0033 0.0016 'International Tables Vol C Tables 4.2.6.8 and 6.1.1.4'
H H 0.0000 0.0000 'International Tables Vol C Tables 4.2.6.8 and 6.1.1.4'
N N 0.0061 0.0033 'International Tables Vol C Tables 4.2.6.8 and 6.1.1.4'
O O 0.0106 0.0060 'International Tables Vol C Tables 4.2.6.8 and 6.1.1.4'
S S 0.1246 0.1234 'International Tables Vol C Tables 4.2.6.8 and 6.1.1.4'
Fe Fe 0.3463 0.8444 'International Tables Vol C Tables 4.2.6.8 and 6.1.1.4'

loop_
_geom_angle_atom_site_label_1
_geom_angle_atom_site_label_2
_geom_angle_atom_site_label_3
_geom_angle
_geom_angle_site_symmetry_1
_geom_angle_site_symmetry_3
N10 Fe1 N10 169.48(12) . 2_655
N10 Fe1 N9 95.26(6) . .
N10 Fe1 N9 95.26(6) 2_655 .
N10 Fe1 N400 95.38(7) . .
N10 Fe1 N400 87.75(7) 2_655 .
N9 Fe1 N400 72.69(6) . .
N10 Fe1 N400 87.75(7) . 2_655
N10 Fe1 N400 95.39(7) 2_655 2_655
N9 Fe1 N400 72.69(6) . 2_655
N400 Fe1 N400 145.37(11) . 2_655
N10 Fe1 O1 85.53(8) . .
N10 Fe1 O1 85.94(8) 2_655 .
N9 Fe1 O1 144.24(5) . .
N400 Fe1 O1 71.65(7) . .
N400 Fe1 O1 142.92(8) 2_655 .
N10 Fe1 O1 85.94(8) . 2_655
N10 Fe1 O1 85.53(8) 2_655 2_655
N9 Fe1 O1 144.24(5) . 2_655
N400 Fe1 O1 142.92(7) . 2_655
N400 Fe1 O1 71.65(7) 2_655 2_655
O1 Fe1 O1 71.53(9) . 2_655
C100 N400 C11 122.74(19) . .
C100 N400 Fe1 119.16(15) . .
C11 N400 Fe1 118.10(16) . .
C13 O1 C8 114.1(2) . .
C13 O1 Fe1 112.74(17) . .
C8 O1 Fe1 111.98(15) . .
N400 C100 C10 114.94(19) . .
N400 C100 C14 125.5(3) . .
C10 C100 C14 119.6(3) . .
N10 C6 S2 178.9(2) . .
C200 C7 C10 118.0(3) . .
O1 C8 C11 107.7(2) . .
C10 N9 C10 120.4(3) . 2_655
C10 N9 Fe1 119.78(15) . .
C10 N9 Fe1 119.78(15) 2_655 .
N9 C10 C7 121.0(3) . .
N9 C10 C100 113.4(2) . .
C7 C10 C100 125.6(2) . .
N400 C11 C8 110.14(19) . .
O1 C13 C13 107.4(3) . 2_655
C6 N10 Fe1 161.0(2) . .
C7 C200 C7 121.6(4) 2_655 .

loop_
_geom_bond_atom_site_label_1
_geom_bond_atom_site_label_2
_geom_bond_distance
_geom_bond_site_symmetry_2
Fe1 N10 2.102(2) .
Fe1 N10 2.102(2) 2_655
Fe1 N9 2.122(3) .
Fe1 N400 2.2004(17) .
Fe1 N400 2.2004(17) 2_655
Fe1 O1 2.3003(18) .
Fe1 O1 2.3003(18) 2_655
S2 C6 1.621(2) .
N400 C100 1.266(3) .
N400 C11 1.476(3) .
O1 C13 1.417(4) .
O1 C8 1.427(3) .
C100 C10 1.493(4) .
C100 C14 1.511(3) .
C6 N10 1.153(3) .
C7 C200 1.367(4) .
C7 C10 1.375(4) .
C8 C11 1.477(4) .
N9 C10 1.343(3) .
N9 C10 1.343(3) 2_655
C13 C13 1.488(6) 2_655
C200 C7 1.367(4) 2_655

loop_
_geom_torsion_atom_site_label_1
_geom_torsion_atom_site_label_2
_geom_torsion_atom_site_label_3
_geom_torsion_atom_site_label_4
_geom_torsion
_geom_torsion_site_symmetry_1
_geom_torsion_site_symmetry_4
C11 N400 C100 C10 -179.3(2) . .
Fe1 N400 C100 C10 1.3(3) . .
C11 N400 C100 C14 0.9(4) . .
Fe1 N400 C100 C14 -178.5(2) . .
C13 O1 C8 C11 -178.5(3) . .
Fe1 O1 C8 C11 -48.9(2) . .
C10 N9 C10 C7 -0.5(2) 2_655 .
Fe1 N9 C10 C7 179.5(2) . .
C10 N9 C10 C100 178.8(2) 2_655 .
Fe1 N9 C10 C100 -1.2(2) . .
C200 C7 C10 N9 1.0(4) . .
C200 C7 C10 C100 -178.3(2) . .
N400 C100 C10 N9 -0.2(3) . .
C14 C100 C10 N9 179.7(2) . .
N400 C100 C10 C7 179.2(3) . .
C14 C100 C10 C7 -1.0(4) . .
C100 N400 C11 C8 159.7(2) . .
Fe1 N400 C11 C8 -20.9(3) . .
O1 C8 C11 N400 44.7(3) . .
C8 O1 C13 C13 174.1(3) . 2_655
Fe1 O1 C13 C13 44.8(4) . 2_655
C10 C7 C200 C7 -0.5(2) . 2_655
